data_8102389
loop_
_publ_author_name
'Liang-Cai Yu'
'Yong Xia'
'Sheng-Li Liu'

_publ_section_title
;
 Crystal structure of
 1-cyclopropyl-6-fluoro-8-methoxy-7-(3-methyl-1-piperazinyl)-1,4-dihydro-4-oxo-3-
 quinolinecarboxylic acid hydrochloride, [C19H23FN3O4]Cl
;
_journal_issue 2
_journal_name_full 'Zeitschrift f\"ur Kristallographie - New Crystal Structures'
_journal_page_first 237
_journal_volume 224
_journal_year 2009
_chemical_formula_sum 'C19 H23 Cl F N3 O4'
_chemical_formula_weight 411.85
_chemical_name_systematic
; 
1-Cyclopropyl-6-fluoro-1,4-dihydro-8-methoxy-7-(3-methyl-
1-piperazinyl)-4-oxo-3-quinolinecarboxylic acid chloridate C19H23ClFN3O4
;
_space_group_IT_number 14
_symmetry_cell_setting monoclinic
_symmetry_space_group_name_Hall '-P 2yn'
_symmetry_space_group_name_H-M 'P 1 21/n 1'
_atom_sites_solution_hydrogens geom
_atom_sites_solution_primary direct
_atom_sites_solution_secondary difmap
_audit_creation_method SHELXL-97
_audit_update_record
;
2008-10-16 # Formatted by publCIF
;
_cell_angle_alpha 90.00
_cell_angle_beta 91.114(16)
_cell_angle_gamma 90.00
_cell_formula_units_Z 4
_cell_length_a 10.833(4)
_cell_length_b 7.683(2)
_cell_length_c 23.976(8)
_cell_measurement_reflns_used 2423
_cell_measurement_temperature 296(2)
_cell_measurement_theta_max 22.21
_cell_measurement_theta_min 3.14
_cell_volume 1995.1(11)
_computing_cell_refinement 'Bruker SMART'
_computing_data_collection 'Bruker SMART'
_computing_data_reduction 'Bruker SAINT'
_computing_molecular_graphics 'Bruker SHELXTL'
_computing_publication_material 'Bruker SHELXTL'
_computing_structure_refinement 'SHELXL-97 (Sheldrick, 1997)'
_computing_structure_solution 'SHELXS-97 (Sheldrick, 1990)'
_diffrn_ambient_temperature 296(2)
_diffrn_measured_fraction_theta_full 0.987
_diffrn_measured_fraction_theta_max 0.987
_diffrn_measurement_device_type 'CCD area detector'
_diffrn_measurement_method 'phi and omega scans'
_diffrn_radiation_monochromator graphite
_diffrn_radiation_source 'fine-focus sealed tube'
_diffrn_radiation_type MoK\a
_diffrn_radiation_wavelength 0.71073
_diffrn_reflns_av_R_equivalents 0.0300
_diffrn_reflns_av_sigmaI/netI 0.0337
_diffrn_reflns_limit_h_max 13
_diffrn_reflns_limit_h_min -13
_diffrn_reflns_limit_k_max 9
_diffrn_reflns_limit_k_min -9
_diffrn_reflns_limit_l_max 28
_diffrn_reflns_limit_l_min -29
_diffrn_reflns_number 11883
_diffrn_reflns_theta_full 26.01
_diffrn_reflns_theta_max 26.01
_diffrn_reflns_theta_min 1.70
_exptl_absorpt_coefficient_mu 0.231
_exptl_absorpt_correction_T_max 0.9684
_exptl_absorpt_correction_T_min 0.8933
_exptl_absorpt_correction_type multi-scan
_exptl_crystal_colour colourless
_exptl_crystal_density_diffrn 1.371
_exptl_crystal_density_meas 0
_exptl_crystal_density_method 'not measured'
_exptl_crystal_description block
_exptl_crystal_F_000 864
_exptl_crystal_size_max 0.50
_exptl_crystal_size_mid 0.18
_exptl_crystal_size_min 0.14
_refine_diff_density_max 0.272
_refine_diff_density_min -0.225
_refine_diff_density_rms 0.041
_refine_ls_extinction_coef 0.0016(9)
_refine_ls_extinction_expression Fc^*^=kFc[1+0.001xFc^2^\l^3^/sin(2\q)]^-1/4^
_refine_ls_extinction_method SHELXL
_refine_ls_goodness_of_fit_ref 1.055
_refine_ls_hydrogen_treatment mixed
_refine_ls_matrix_type full
_refine_ls_number_parameters 257
_refine_ls_number_reflns 3887
_refine_ls_number_restraints 0
_refine_ls_restrained_S_all 1.055
_refine_ls_R_factor_all 0.0863
_refine_ls_R_factor_gt 0.0496
_refine_ls_shift/su_max 0.000
_refine_ls_shift/su_mean 0.000
_refine_ls_structure_factor_coef Fsqd
_refine_ls_weighting_details 'calc w=1/[\s^2^(Fo^2^)+(0.0674P)^2^+0.6111P] where P=(Fo^2^+2Fc^2^)/3'
_refine_ls_weighting_scheme calc
_refine_ls_wR_factor_gt 0.1330
_refine_ls_wR_factor_ref 0.1565
_reflns_number_gt 2416
_reflns_number_total 3887
_reflns_threshold_expression >2sigma(I)
_cod_data_source_file 1267-2481.cff
_cod_data_source_block jtsx1_0m
_cod_depositor_comments
;
The following automatic conversions were performed:
'_symmetry_cell_setting' value 'Monoclinic' changed to 'monoclinic'
according to '/home/saulius/struct/CIF-dictionaries/cif_core.dic'
dictionary named 'cif_core.dic' version 2.4.1 from 2010-06-29.

Automatic conversion script
Id: cif_fix_enum 1555 2011-01-17 13:19:09Z saulius 
;
_cod_original_cell_volume 1995.2(11)
_cod_original_sg_symbol_H-M P2(1)/n
_cod_database_code 8102389

loop_
_symmetry_equiv_pos_as_xyz
'x, y, z'
'-x+1/2, y+1/2, -z+1/2'
'-x, -y, -z'
'x-1/2, -y-1/2, z-1/2'

loop_
_atom_site_label
_atom_site_type_symbol
_atom_site_fract_x
_atom_site_fract_y
_atom_site_fract_z
_atom_site_U_iso_or_equiv
_atom_site_adp_type
_atom_site_occupancy
_atom_site_symmetry_multiplicity
_atom_site_calc_flag
_atom_site_refinement_flags
_atom_site_disorder_assembly
_atom_site_disorder_group
Cl1 Cl 0.88042(7) 0.42422(12) 0.22628(4) 0.0853(3) Uani 1 1 d . . .
F1 F 0.32137(16) 1.1250(3) 0.21166(7) 0.0906(6) Uani 1 1 d . . .
N1 N 0.32259(17) 0.7200(3) 0.02170(8) 0.0492(5) Uani 1 1 d . . .
N2 N 0.10221(19) 0.9448(3) 0.18070(8) 0.0587(6) Uani 1 1 d . . .
N3 N -0.12493(19) 1.0148(3) 0.23152(9) 0.0648(6) Uani 1 1 d . . .
H3A H -0.1962 0.9796 0.2466 0.078 Uiso 1 1 calc R . .
H3B H -0.1231 1.1318 0.2325 0.078 Uiso 1 1 calc R . .
O1 O 0.64326(16) 0.9412(3) 0.08002(8) 0.0739(6) Uani 1 1 d . . .
O2 O 0.75276(17) 0.8061(3) -0.00209(10) 0.0807(6) Uani 1 1 d . . .
H2 H 0.7403 0.8490 0.0286 0.121 Uiso 1 1 calc R . .
O3 O 0.64608(18) 0.6565(3) -0.06480(9) 0.0746(6) Uani 1 1 d . . .
O4 O 0.11653(15) 0.7133(3) 0.09478(7) 0.0645(5) Uani 1 1 d . . .
C1 C 0.6489(2) 0.7378(4) -0.02225(13) 0.0612(7) Uani 1 1 d . . .
C2 C 0.5393(2) 0.7701(3) 0.01309(11) 0.0532(6) Uani 1 1 d . . .
C3 C 0.4290(2) 0.7024(3) -0.00503(10) 0.0527(6) Uani 1 1 d . . .
H3 H 0.4279 0.6398 -0.0382 0.063 Uiso 1 1 calc R . .
C4 C 0.2114(2) 0.6496(4) -0.00548(10) 0.0558(7) Uani 1 1 d . . .
H4 H 0.1823 0.5374 0.0086 0.067 Uiso 1 1 calc R . .
C5 C 0.1947(3) 0.6794(5) -0.06658(11) 0.0782(9) Uani 1 1 d . . .
H5A H 0.2569 0.7473 -0.0854 0.094 Uiso 1 1 calc R . .
H5B H 0.1579 0.5867 -0.0888 0.094 Uiso 1 1 calc R . .
C6 C 0.1149(2) 0.7709(4) -0.02603(11) 0.0689(8) Uani 1 1 d . . .
H6A H 0.1285 0.8945 -0.0203 0.083 Uiso 1 1 calc R . .
H6B H 0.0295 0.7340 -0.0237 0.083 Uiso 1 1 calc R . .
C7 C 0.3216(2) 0.8083(3) 0.07298(9) 0.0467(6) Uani 1 1 d . . .
C8 C 0.4310(2) 0.8911(3) 0.09170(10) 0.0510(6) Uani 1 1 d . . .
C9 C 0.5446(2) 0.8707(3) 0.06240(11) 0.0538(6) Uani 1 1 d . . .
C10 C 0.4290(2) 0.9907(4) 0.14041(11) 0.0609(7) Uani 1 1 d . . .
H10 H 0.5013 1.0418 0.1541 0.073 Uiso 1 1 calc R . .
C11 C 0.3229(3) 1.0128(4) 0.16753(11) 0.0615(7) Uani 1 1 d . . .
C12 C 0.2173(2) 0.8159(3) 0.10648(10) 0.0505(6) Uani 1 1 d . . .
C13 C 0.1108(3) 0.5598(4) 0.12961(13) 0.0837(10) Uani 1 1 d . . .
H13A H 0.1784 0.4839 0.1213 0.126 Uiso 1 1 calc R . .
H13B H 0.0342 0.5001 0.1225 0.126 Uiso 1 1 calc R . .
H13C H 0.1161 0.5934 0.1681 0.126 Uiso 1 1 calc R . .
C14 C 0.2129(2) 0.9275(3) 0.15275(10) 0.0541(6) Uani 1 1 d . . .
C15 C -0.0022(2) 1.0121(5) 0.14756(11) 0.0708(8) Uani 1 1 d . . .
H15A H 0.0021 0.9687 0.1097 0.085 Uiso 1 1 calc R . .
H15B H 0.0016 1.1382 0.1463 0.085 Uiso 1 1 calc R . .
C16 C -0.1211(3) 0.9559(5) 0.17282(12) 0.0759(9) Uani 1 1 d . . .
H16A H -0.1901 1.0054 0.1519 0.091 Uiso 1 1 calc R . .
H16B H -0.1280 0.8301 0.1713 0.091 Uiso 1 1 calc R . .
C17 C -0.0188(3) 0.9444(4) 0.26531(11) 0.0666(8) Uani 1 1 d . . .
H17 H -0.0224 0.8169 0.2648 0.080 Uiso 1 1 calc R . .
C18 C -0.0303(3) 1.0072(5) 0.32493(12) 0.0891(10) Uani 1 1 d . . .
H18A H -0.0267 1.1320 0.3258 0.134 Uiso 1 1 calc R . .
H18B H 0.0362 0.9604 0.3473 0.134 Uiso 1 1 calc R . .
H18C H -0.1076 0.9689 0.3395 0.134 Uiso 1 1 calc R . .
C19 C 0.0988(2) 1.0024(4) 0.23896(10) 0.0648(8) Uani 1 1 d . . .
H19A H 0.1046 1.1283 0.2405 0.078 Uiso 1 1 calc R . .
H19B H 0.1688 0.9542 0.2595 0.078 Uiso 1 1 calc R . .

loop_
_atom_site_aniso_label
_atom_site_aniso_U_11
_atom_site_aniso_U_22
_atom_site_aniso_U_33
_atom_site_aniso_U_23
_atom_site_aniso_U_13
_atom_site_aniso_U_12
Cl1 0.0750(5) 0.0897(6) 0.0920(6) 0.0065(5) 0.0201(4) -0.0022(4)
F1 0.0800(12) 0.1010(14) 0.0908(12) -0.0408(11) 0.0005(9) -0.0162(10)
N1 0.0434(11) 0.0529(13) 0.0508(12) 0.0032(10) -0.0094(9) -0.0046(9)
N2 0.0515(12) 0.0760(16) 0.0483(12) 0.0003(10) -0.0090(10) 0.0069(11)
N3 0.0550(13) 0.0788(17) 0.0605(14) 0.0027(12) 0.0022(11) 0.0023(12)
O1 0.0465(10) 0.0857(15) 0.0891(14) -0.0015(11) -0.0119(10) -0.0147(10)
O2 0.0486(11) 0.0858(16) 0.1077(17) 0.0053(13) 0.0033(10) -0.0070(10)
O3 0.0646(13) 0.0854(16) 0.0740(14) 0.0048(12) 0.0073(10) 0.0050(11)
O4 0.0481(10) 0.0847(14) 0.0605(11) -0.0022(10) -0.0035(8) -0.0152(9)
C1 0.0488(16) 0.0607(19) 0.074(2) 0.0191(15) -0.0020(14) 0.0018(13)
C2 0.0461(14) 0.0512(16) 0.0621(16) 0.0129(13) -0.0062(11) -0.0014(11)
C3 0.0512(15) 0.0525(16) 0.0542(14) 0.0058(12) -0.0035(12) 0.0010(12)
C4 0.0473(14) 0.0624(17) 0.0572(15) -0.0019(13) -0.0099(11) -0.0087(12)
C5 0.0580(17) 0.118(3) 0.0585(17) -0.0104(17) -0.0135(14) -0.0136(17)
C6 0.0518(16) 0.085(2) 0.0692(18) 0.0062(16) -0.0207(13) -0.0040(14)
C7 0.0445(13) 0.0458(14) 0.0495(13) 0.0056(11) -0.0100(10) -0.0010(11)
C8 0.0470(14) 0.0496(15) 0.0558(15) 0.0067(12) -0.0129(11) -0.0033(11)
C9 0.0440(14) 0.0541(16) 0.0630(16) 0.0120(13) -0.0104(12) -0.0041(12)
C10 0.0502(15) 0.0651(18) 0.0669(17) -0.0025(14) -0.0106(13) -0.0094(13)
C11 0.0634(17) 0.0613(18) 0.0593(16) -0.0091(14) -0.0113(13) -0.0070(14)
C12 0.0423(13) 0.0564(16) 0.0524(14) 0.0019(12) -0.0094(11) -0.0043(11)
C13 0.076(2) 0.088(2) 0.088(2) 0.0028(19) 0.0131(17) -0.0315(18)
C14 0.0497(14) 0.0616(17) 0.0509(14) 0.0052(12) -0.0063(11) 0.0041(12)
C15 0.0599(17) 0.099(2) 0.0533(16) 0.0094(15) -0.0051(13) 0.0146(16)
C16 0.0557(17) 0.115(3) 0.0564(17) 0.0002(16) -0.0095(13) 0.0044(17)
C17 0.0673(18) 0.082(2) 0.0504(15) 0.0066(14) -0.0061(13) 0.0003(15)
C18 0.092(2) 0.117(3) 0.0579(18) -0.0006(18) 0.0012(16) 0.001(2)
C19 0.0634(17) 0.080(2) 0.0511(15) 0.0004(14) -0.0104(13) 0.0045(15)

loop_
_atom_type_symbol
_atom_type_description
_atom_type_scat_dispersion_real
_atom_type_scat_dispersion_imag
_atom_type_scat_source
C C 0.0033 0.0016 'International Tables Vol C Tables 4.2.6.8 and 6.1.1.4'
H H 0.0000 0.0000 'International Tables Vol C Tables 4.2.6.8 and 6.1.1.4'
N N 0.0061 0.0033 'International Tables Vol C Tables 4.2.6.8 and 6.1.1.4'
O O 0.0106 0.0060 'International Tables Vol C Tables 4.2.6.8 and 6.1.1.4'
F F 0.0171 0.0103 'International Tables Vol C Tables 4.2.6.8 and 6.1.1.4'
Cl Cl 0.1484 0.1585 'International Tables Vol C Tables 4.2.6.8 and 6.1.1.4'

loop_
_geom_angle_atom_site_label_1
_geom_angle_atom_site_label_2
_geom_angle_atom_site_label_3
_geom_angle
_geom_angle_site_symmetry_1
_geom_angle_site_symmetry_3
_geom_angle_publ_flag
C3 N1 C7 119.4(2) . . ?
C3 N1 C4 117.4(2) . . ?
C7 N1 C4 123.3(2) . . ?
C14 N2 C15 115.9(2) . . ?
C14 N2 C19 121.7(2) . . ?
C15 N2 C19 112.2(2) . . ?
C16 N3 C17 111.7(2) . . ?
C16 N3 H3A 109.3 . . ?
C17 N3 H3A 109.3 . . ?
C16 N3 H3B 109.3 . . ?
C17 N3 H3B 109.3 . . ?
H3A N3 H3B 107.9 . . ?
C1 O2 H2 109.5 . . ?
C12 O4 C13 113.2(2) . . ?
O3 C1 O2 121.7(3) . . ?
O3 C1 C2 124.3(3) . . ?
O2 C1 C2 114.0(3) . . ?
C3 C2 C9 119.7(2) . . ?
C3 C2 C1 117.2(2) . . ?
C9 C2 C1 123.1(2) . . ?
N1 C3 C2 124.5(2) . . ?
N1 C3 H3 117.8 . . ?
C2 C3 H3 117.8 . . ?
N1 C4 C6 119.1(2) . . ?
N1 C4 C5 117.7(2) . . ?
C6 C4 C5 60.26(19) . . ?
N1 C4 H4 116.1 . . ?
C6 C4 H4 116.1 . . ?
C5 C4 H4 116.1 . . ?
C6 C5 C4 59.46(17) . . ?
C6 C5 H5A 117.8 . . ?
C4 C5 H5A 117.8 . . ?
C6 C5 H5B 117.8 . . ?
C4 C5 H5B 117.8 . . ?
H5A C5 H5B 115.0 . . ?
C4 C6 C5 60.28(19) . . ?
C4 C6 H6A 117.7 . . ?
C5 C6 H6A 117.7 . . ?
C4 C6 H6B 117.7 . . ?
C5 C6 H6B 117.7 . . ?
H6A C6 H6B 114.9 . . ?
C12 C7 N1 122.9(2) . . ?
C12 C7 C8 118.7(2) . . ?
N1 C7 C8 118.4(2) . . ?
C10 C8 C7 119.1(2) . . ?
C10 C8 C9 119.7(2) . . ?
C7 C8 C9 121.2(2) . . ?
O1 C9 C2 122.3(2) . . ?
O1 C9 C8 121.1(2) . . ?
C2 C9 C8 116.6(2) . . ?
C11 C10 C8 120.1(2) . . ?
C11 C10 H10 119.9 . . ?
C8 C10 H10 119.9 . . ?
C10 C11 F1 118.6(2) . . ?
C10 C11 C14 123.4(3) . . ?
F1 C11 C14 118.0(2) . . ?
O4 C12 C7 120.4(2) . . ?
O4 C12 C14 118.3(2) . . ?
C7 C12 C14 121.3(2) . . ?
O4 C13 H13A 109.5 . . ?
O4 C13 H13B 109.5 . . ?
H13A C13 H13B 109.5 . . ?
O4 C13 H13C 109.5 . . ?
H13A C13 H13C 109.5 . . ?
H13B C13 H13C 109.5 . . ?
N2 C14 C11 124.8(2) . . ?
N2 C14 C12 118.8(2) . . ?
C11 C14 C12 116.4(2) . . ?
N2 C15 C16 109.9(2) . . ?
N2 C15 H15A 109.7 . . ?
C16 C15 H15A 109.7 . . ?
N2 C15 H15B 109.7 . . ?
C16 C15 H15B 109.7 . . ?
H15A C15 H15B 108.2 . . ?
N3 C16 C15 109.7(2) . . ?
N3 C16 H16A 109.7 . . ?
C15 C16 H16A 109.7 . . ?
N3 C16 H16B 109.7 . . ?
C15 C16 H16B 109.7 . . ?
H16A C16 H16B 108.2 . . ?
N3 C17 C19 108.3(2) . . ?
N3 C17 C18 108.6(2) . . ?
C19 C17 C18 112.9(3) . . ?
N3 C17 H17 109.0 . . ?
C19 C17 H17 109.0 . . ?
C18 C17 H17 109.0 . . ?
C17 C18 H18A 109.5 . . ?
C17 C18 H18B 109.5 . . ?
H18A C18 H18B 109.5 . . ?
C17 C18 H18C 109.5 . . ?
H18A C18 H18C 109.5 . . ?
H18B C18 H18C 109.5 . . ?
N2 C19 C17 110.4(2) . . ?
N2 C19 H19A 109.6 . . ?
C17 C19 H19A 109.6 . . ?
N2 C19 H19B 109.6 . . ?
C17 C19 H19B 109.6 . . ?
H19A C19 H19B 108.1 . . ?

loop_
_geom_bond_atom_site_label_1
_geom_bond_atom_site_label_2
_geom_bond_distance
_geom_bond_site_symmetry_2
_geom_bond_publ_flag
F1 C11 1.365(3) . ?
N1 C3 1.336(3) . ?
N1 C7 1.405(3) . ?
N1 C4 1.462(3) . ?
N2 C14 1.391(3) . ?
N2 C15 1.463(3) . ?
N2 C19 1.466(3) . ?
N3 C16 1.479(3) . ?
N3 C17 1.495(3) . ?
N3 H3A 0.9000 . ?
N3 H3B 0.9000 . ?
O1 C9 1.263(3) . ?
O2 C1 1.325(3) . ?
O2 H2 0.8200 . ?
O3 C1 1.196(3) . ?
O4 C12 1.371(3) . ?
O4 C13 1.448(4) . ?
C1 C2 1.493(4) . ?
C2 C3 1.366(3) . ?
C2 C9 1.413(4) . ?
C3 H3 0.9300 . ?
C4 C6 1.478(4) . ?
C4 C5 1.490(4) . ?
C4 H4 0.9800 . ?
C5 C6 1.490(4) . ?
C5 H5A 0.9700 . ?
C5 H5B 0.9700 . ?
C6 H6A 0.9700 . ?
C6 H6B 0.9700 . ?
C7 C12 1.400(3) . ?
C7 C8 1.411(3) . ?
C8 C10 1.397(4) . ?
C8 C9 1.437(4) . ?
C10 C11 1.342(4) . ?
C10 H10 0.9300 . ?
C11 C14 1.399(4) . ?
C12 C14 1.403(3) . ?
C13 H13A 0.9600 . ?
C13 H13B 0.9600 . ?
C13 H13C 0.9600 . ?
C15 C16 1.498(4) . ?
C15 H15A 0.9700 . ?
C15 H15B 0.9700 . ?
C16 H16A 0.9700 . ?
C16 H16B 0.9700 . ?
C17 C19 1.500(4) . ?
C17 C18 1.516(4) . ?
C17 H17 0.9800 . ?
C18 H18A 0.9600 . ?
C18 H18B 0.9600 . ?
C18 H18C 0.9600 . ?
C19 H19A 0.9700 . ?
C19 H19B 0.9700 . ?

loop_
_geom_hbond_atom_site_label_D
_geom_hbond_atom_site_label_H
_geom_hbond_atom_site_label_A
_geom_hbond_distance_DH
_geom_hbond_distance_HA
_geom_hbond_distance_DA
_geom_hbond_angle_DHA
_geom_hbond_site_symmetry_A
N3 H3A Cl1 0.90 2.15 3.046(2) 170.9 2
N3 H3B Cl1 0.90 2.25 3.149(3) 174.6 1_465
O2 H2 O1 0.82 1.78 2.540(3) 152.9 .

loop_
_geom_torsion_atom_site_label_1
_geom_torsion_atom_site_label_2
_geom_torsion_atom_site_label_3
_geom_torsion_atom_site_label_4
_geom_torsion
_geom_torsion_site_symmetry_1
_geom_torsion_site_symmetry_2
_geom_torsion_site_symmetry_3
_geom_torsion_site_symmetry_4
_geom_torsion_publ_flag
O3 C1 C2 C3 -0.4(4) . . . . ?
O2 C1 C2 C3 -179.6(2) . . . . ?
O3 C1 C2 C9 -178.2(3) . . . . ?
O2 C1 C2 C9 2.5(4) . . . . ?
C7 N1 C3 C2 -2.3(4) . . . . ?
C4 N1 C3 C2 175.8(2) . . . . ?
C9 C2 C3 N1 -1.9(4) . . . . ?
C1 C2 C3 N1 -179.9(2) . . . . ?
C3 N1 C4 C6 -112.1(3) . . . . ?
C7 N1 C4 C6 66.0(3) . . . . ?
C3 N1 C4 C5 -42.5(3) . . . . ?
C7 N1 C4 C5 135.6(3) . . . . ?
N1 C4 C5 C6 -109.5(3) . . . . ?
N1 C4 C6 C5 107.1(3) . . . . ?
C3 N1 C7 C12 -172.8(2) . . . . ?
C4 N1 C7 C12 9.2(4) . . . . ?
C3 N1 C7 C8 6.4(3) . . . . ?
C4 N1 C7 C8 -171.6(2) . . . . ?
C12 C7 C8 C10 -5.6(4) . . . . ?
N1 C7 C8 C10 175.1(2) . . . . ?
C12 C7 C8 C9 172.7(2) . . . . ?
N1 C7 C8 C9 -6.6(3) . . . . ?
C3 C2 C9 O1 -177.6(2) . . . . ?
C1 C2 C9 O1 0.2(4) . . . . ?
C3 C2 C9 C8 1.8(4) . . . . ?
C1 C2 C9 C8 179.6(2) . . . . ?
C10 C8 C9 O1 0.2(4) . . . . ?
C7 C8 C9 O1 -178.1(2) . . . . ?
C10 C8 C9 C2 -179.2(2) . . . . ?
C7 C8 C9 C2 2.5(3) . . . . ?
C7 C8 C10 C11 -2.8(4) . . . . ?
C9 C8 C10 C11 178.9(3) . . . . ?
C8 C10 C11 F1 -173.4(2) . . . . ?
C8 C10 C11 C14 6.2(4) . . . . ?
C13 O4 C12 C7 100.3(3) . . . . ?
C13 O4 C12 C14 -79.5(3) . . . . ?
N1 C7 C12 O4 10.5(4) . . . . ?
C8 C7 C12 O4 -168.7(2) . . . . ?
N1 C7 C12 C14 -169.7(2) . . . . ?
C8 C7 C12 C14 11.1(4) . . . . ?
C15 N2 C14 C11 119.9(3) . . . . ?
C19 N2 C14 C11 -22.5(4) . . . . ?
C15 N2 C14 C12 -60.7(3) . . . . ?
C19 N2 C14 C12 156.9(2) . . . . ?
C10 C11 C14 N2 178.6(3) . . . . ?
F1 C11 C14 N2 -1.8(4) . . . . ?
C10 C11 C14 C12 -0.9(4) . . . . ?
F1 C11 C14 C12 178.7(2) . . . . ?
O4 C12 C14 N2 -7.5(3) . . . . ?
C7 C12 C14 N2 172.6(2) . . . . ?
O4 C12 C14 C11 172.0(2) . . . . ?
C7 C12 C14 C11 -7.9(4) . . . . ?
C14 N2 C15 C16 156.3(3) . . . . ?
C19 N2 C15 C16 -57.8(3) . . . . ?
C17 N3 C16 C15 -58.3(3) . . . . ?
N2 C15 C16 N3 56.6(3) . . . . ?
C16 N3 C17 C19 58.1(3) . . . . ?
C16 N3 C17 C18 -178.9(3) . . . . ?
C14 N2 C19 C17 -157.7(2) . . . . ?
C15 N2 C19 C17 58.7(3) . . . . ?
N3 C17 C19 N2 -57.1(3) . . . . ?
C18 C17 C19 N2 -177.4(2) . . . . ?

loop_
_cod_related_entry_id
_cod_related_entry_database
_cod_related_entry_code
1 ChemSpider 16437611
